data_7037621
loop_
_publ_author_name
'Wang, Yongli'
'Guo, Wenzhen'
'Liu, Dongling'
'Yang, Ying'
'Zheng, Wenjun'

_publ_section_title
;
 1,2,4-Diazaphospholide complexes of yttrium(iii), dysprosium(iii),
 erbium(iii), and europium(ii,iii): synthesis, X-ray structural
 characterization, and EPR analysis.
;
_journal_issue 3
_journal_name_full 'Dalton transactions (Cambridge, England : 2003)'
_journal_page_first 899
_journal_page_last 903
_journal_paper_doi 10.1039/c5dt04285b
_journal_volume 45
_journal_year 2016
_chemical_formula_moiety 'C38 H70 Er N6 O2 P3'
_chemical_formula_sum 'C38 H70 Er N6 O2 P3'
_chemical_formula_weight 903.17
_chemical_name_systematic
; 
 ? 
;
_space_group_IT_number 15
_space_group_name_Hall '-C 2yc'
_symmetry_cell_setting monoclinic
_symmetry_space_group_name_Hall '-C 2yc'
_symmetry_space_group_name_H-M 'C 1 2/c 1'
_atom_sites_solution_hydrogens geom
_atom_sites_solution_primary direct
_atom_sites_solution_secondary difmap
_audit_creation_method SHELXL-97
_audit_update_record
;
2015-12-02 deposited with the CCDC.
2015-12-04 downloaded from the CCDC.
;
_cell_angle_alpha 90.00
_cell_angle_beta 102.571(5)
_cell_angle_gamma 90.00
_cell_formula_units_Z 4
_cell_length_a 18.5513(10)
_cell_length_b 12.7599(5)
_cell_length_c 19.9743(11)
_cell_measurement_reflns_used 3705
_cell_measurement_temperature 298(2)
_cell_measurement_theta_max 28.1180
_cell_measurement_theta_min 3.6830
_cell_volume 4614.8(4)
_computing_cell_refinement
;
CrysAlisPro, Agilent Technologies,
Version 1.171.37.33 (release 27-03-2014 CrysAlis171 .NET)
(compiled Mar 27 2014,17:12:48)
;
_computing_data_collection
;
CrysAlisPro, Agilent Technologies,
Version 1.171.37.33 (release 27-03-2014 CrysAlis171 .NET)
(compiled Mar 27 2014,17:12:48)
;
_computing_data_reduction
;
CrysAlisPro, Agilent Technologies,
Version 1.171.37.33 (release 27-03-2014 CrysAlis171 .NET)
(compiled Mar 27 2014,17:12:48)
;
_computing_molecular_graphics 'Bruker SHELXTL'
_computing_publication_material 'Bruker SHELXTL'
_computing_structure_refinement 'SHELXL-97 (Sheldrick, 1997)'
_computing_structure_solution 'SHELXS-97 (Sheldrick, 1990)'
_diffrn_ambient_temperature 298(2)
_diffrn_detector 'CCD plate'
_diffrn_detector_area_resol_mean 16.0251
_diffrn_detector_type Eos
_diffrn_measured_fraction_theta_full 0.997
_diffrn_measured_fraction_theta_max 0.997
_diffrn_measurement_device 'four-circle diffractometer'
_diffrn_measurement_device_type 'Xcalibur, Eos'
_diffrn_measurement_method 'phi and omega scans'
_diffrn_radiation_monochromator graphite
_diffrn_radiation_probe x-ray
_diffrn_radiation_type 'Mo K\a'
_diffrn_radiation_wavelength 0.71073
_diffrn_reflns_av_R_equivalents 0.0627
_diffrn_reflns_av_unetI/netI 0.0861
_diffrn_reflns_limit_h_max 19
_diffrn_reflns_limit_h_min -23
_diffrn_reflns_limit_k_max 15
_diffrn_reflns_limit_k_min -15
_diffrn_reflns_limit_l_max 24
_diffrn_reflns_limit_l_min -24
_diffrn_reflns_number 10471
_diffrn_reflns_theta_full 26.37
_diffrn_reflns_theta_max 26.37
_diffrn_reflns_theta_min 3.03
_diffrn_source 'Enhance (Mo) X-ray Source'
_diffrn_standards_decay_% none
_diffrn_standards_interval_count 1
_diffrn_standards_interval_time 14.875
_diffrn_standards_number 11381
_exptl_absorpt_coefficient_mu 1.958
_exptl_absorpt_correction_T_max 0.9258
_exptl_absorpt_correction_T_min 0.6508
_exptl_absorpt_correction_type multi-scan
_exptl_absorpt_process_details
;
CrysAlisPro, Agilent Technologies,
Version 1.171.37.33 (release 27-03-2014 CrysAlis171 .NET)
(compiled Mar 27 2014,17:12:48)
Empirical absorption correction using spherical harmonics,
 implemented in SCALE3 ABSPACK scaling algorithm.
;
_exptl_crystal_colour pink
_exptl_crystal_density_diffrn 1.300
_exptl_crystal_density_method 'not measured'
_exptl_crystal_description block
_exptl_crystal_F_000 1876
_exptl_crystal_size_max 0.24
_exptl_crystal_size_mid 0.06
_exptl_crystal_size_min 0.04
_refine_diff_density_max 2.333
_refine_diff_density_min -1.372
_refine_diff_density_rms 0.138
_refine_ls_extinction_method none
_refine_ls_goodness_of_fit_ref 1.081
_refine_ls_hydrogen_treatment mixed
_refine_ls_matrix_type full
_refine_ls_number_parameters 274
_refine_ls_number_reflns 4707
_refine_ls_number_restraints 64
_refine_ls_restrained_S_all 1.097
_refine_ls_R_factor_all 0.0789
_refine_ls_R_factor_gt 0.0549
_refine_ls_shift/su_max 0.001
_refine_ls_shift/su_mean 0.000
_refine_ls_structure_factor_coef Fsqd
_refine_ls_weighting_details 'calc w=1/[\s^2^(Fo^2^)+(0.0577P)^2^+0.0000P] where P=(Fo^2^+2Fc^2^)/3'
_refine_ls_weighting_scheme calc
_refine_ls_wR_factor_gt 0.1146
_refine_ls_wR_factor_ref 0.1275
_reflns_number_gt 3731
_reflns_number_total 4707
_reflns_threshold_expression >2sigma(I)
_cod_data_source_file c5dt04285b2.cif
_cod_data_source_block compound3
_cod_depositor_comments 'Adding full bibliography for 7037620--7037625.cif.'
_cod_original_sg_symbol_H-M 'C 2/c'
_cod_database_code 7037621

loop_
_symmetry_equiv_pos_as_xyz
'x, y, z'
'-x, y, -z+1/2'
'x+1/2, y+1/2, z'
'-x+1/2, y+1/2, -z+1/2'
'-x, -y, -z'
'x, -y, z-1/2'
'-x+1/2, -y+1/2, -z'
'x+1/2, -y+1/2, z-1/2'

loop_
_atom_site_label
_atom_site_type_symbol
_atom_site_fract_x
_atom_site_fract_y
_atom_site_fract_z
_atom_site_U_iso_or_equiv
_atom_site_adp_type
_atom_site_occupancy
_atom_site_symmetry_multiplicity
_atom_site_calc_flag
_atom_site_refinement_flags
_atom_site_disorder_assembly
_atom_site_disorder_group
C1 C 0.0565(4) 0.4421(5) 0.2918(4) 0.0550(18) Uani 1 1 d . A .
C2 C 0.1265(5) 0.4628(6) 0.3444(5) 0.083(3) Uani 1 1 d D . .
C3 C 0.1477(10) 0.5769(10) 0.3565(11) 0.136(6) Uani 0.613(10) 1 d PDU A 1
H3A H 0.1832 0.5838 0.3991 0.205 Uiso 0.613(10) 1 calc PR A 1
H3B H 0.1045 0.6173 0.3584 0.205 Uiso 0.613(10) 1 calc PR A 1
H3C H 0.1687 0.6020 0.3196 0.205 Uiso 0.613(10) 1 calc PR A 1
C4 C 0.1122(9) 0.4346(16) 0.4158(7) 0.140(6) Uani 0.613(10) 1 d PDU A 1
H4A H 0.1536 0.4563 0.4508 0.210 Uiso 0.613(10) 1 calc PR A 1
H4B H 0.1056 0.3603 0.4186 0.210 Uiso 0.613(10) 1 calc PR A 1
H4C H 0.0685 0.4699 0.4223 0.210 Uiso 0.613(10) 1 calc PR A 1
C5 C 0.1881(10) 0.3865(14) 0.3412(12) 0.088(7) Uani 0.613(10) 1 d PDU A 1
H5A H 0.2084 0.4022 0.3020 0.132 Uiso 0.613(10) 1 calc PR A 1
H5B H 0.1690 0.3164 0.3373 0.132 Uiso 0.613(10) 1 calc PR A 1
H5C H 0.2261 0.3925 0.3822 0.132 Uiso 0.613(10) 1 calc PR A 1
C3' C 0.1085(14) 0.5305(19) 0.4010(10) 0.138(6) Uani 0.387(10) 1 d PDU A 2
H3'A H 0.1059 0.6026 0.3869 0.207 Uiso 0.387(10) 1 calc PR A 2
H3'B H 0.1463 0.5223 0.4419 0.207 Uiso 0.387(10) 1 calc PR A 2
H3'C H 0.0618 0.5094 0.4099 0.207 Uiso 0.387(10) 1 calc PR A 2
C4' C 0.1713(12) 0.5251(18) 0.3012(11) 0.137(6) Uani 0.387(10) 1 d PDU A 2
H4'A H 0.1540 0.5081 0.2535 0.205 Uiso 0.387(10) 1 calc PR A 2
H4'B H 0.2226 0.5073 0.3153 0.205 Uiso 0.387(10) 1 calc PR A 2
H4'C H 0.1651 0.5989 0.3077 0.205 Uiso 0.387(10) 1 calc PR A 2
C5' C 0.1674(18) 0.3627(19) 0.3698(17) 0.090(7) Uani 0.387(10) 1 d PDU A 2
H5'A H 0.1928 0.3374 0.3360 0.135 Uiso 0.387(10) 1 calc PR A 2
H5'B H 0.1327 0.3107 0.3777 0.135 Uiso 0.387(10) 1 calc PR A 2
H5'C H 0.2025 0.3764 0.4118 0.135 Uiso 0.387(10) 1 calc PR A 2
C7 C -0.1342(5) 0.2760(7) 0.4009(3) 0.074(2) Uani 1 1 d DU . .
C6 C -0.0750(7) 0.3548(7) 0.4095(8) 0.146(6) Uani 1 1 d D . .
H6A H -0.0878 0.4139 0.4343 0.219 Uiso 1 1 calc R . .
H6B H -0.0687 0.3773 0.3652 0.219 Uiso 1 1 calc R . .
H6C H -0.0297 0.3246 0.4346 0.219 Uiso 1 1 calc R . .
C8 C -0.1940(6) 0.3065(7) 0.3399(4) 0.101(3) Uani 1 1 d DU . .
H8A H -0.2148 0.3727 0.3487 0.151 Uiso 1 1 calc R . .
H8B H -0.2319 0.2540 0.3321 0.151 Uiso 1 1 calc R . .
H8C H -0.1732 0.3124 0.3000 0.151 Uiso 1 1 calc R . .
C9 C -0.1673(7) 0.2703(8) 0.4620(5) 0.115(4) Uani 1 1 d D . .
H9A H -0.1305 0.2475 0.5008 0.173 Uiso 1 1 calc R . .
H9B H -0.2075 0.2213 0.4535 0.173 Uiso 1 1 calc R . .
H9C H -0.1851 0.3382 0.4711 0.173 Uiso 1 1 calc R . .
C10 C -0.1053(4) 0.1681(5) 0.3853(3) 0.0428(14) Uani 1 1 d . . .
C11 C -0.0730(3) -0.0101(5) 0.3668(3) 0.0416(14) Uani 1 1 d . . .
C12 C -0.0594(4) -0.1266(5) 0.3610(3) 0.0507(17) Uani 1 1 d . . .
C13 C 0.0202(5) -0.1473(6) 0.3554(5) 0.081(3) Uani 1 1 d . . .
H13A H 0.0265 -0.2206 0.3477 0.121 Uiso 1 1 calc R . .
H13B H 0.0532 -0.1264 0.3972 0.121 Uiso 1 1 calc R . .
H13C H 0.0308 -0.1077 0.3178 0.121 Uiso 1 1 calc R . .
C14 C -0.1137(5) -0.1701(6) 0.2984(4) 0.080(3) Uani 1 1 d . . .
H14A H -0.1629 -0.1674 0.3064 0.120 Uiso 1 1 calc R . .
H14B H -0.1012 -0.2415 0.2909 0.120 Uiso 1 1 calc R . .
H14C H -0.1113 -0.1289 0.2588 0.120 Uiso 1 1 calc R . .
C15 C -0.0739(6) -0.1851(6) 0.4247(4) 0.087(3) Uani 1 1 d . . .
H15A H -0.1244 -0.1750 0.4277 0.130 Uiso 1 1 calc R . .
H15B H -0.0418 -0.1580 0.4653 0.130 Uiso 1 1 calc R . .
H15C H -0.0646 -0.2586 0.4206 0.130 Uiso 1 1 calc R . .
C19 C 0.1790(4) 0.0913(8) 0.3143(4) 0.074(2) Uani 1 1 d . . .
H19A H 0.1922 0.1381 0.2806 0.089 Uiso 1 1 calc R B 1
H19B H 0.1752 0.0208 0.2957 0.089 Uiso 1 1 calc R B 1
C16 C 0.1169(4) 0.1127(7) 0.4024(3) 0.069(2) Uani 0.511(19) 1 d PD C 1
H16A H 0.0978 0.0455 0.4131 0.082 Uiso 0.511(19) 1 calc PR C 1
H16B H 0.0887 0.1676 0.4186 0.082 Uiso 0.511(19) 1 calc PR C 1
C17 C 0.1983(7) 0.1224(19) 0.4367(8) 0.072(4) Uani 0.511(19) 1 d PDU C 1
H17A H 0.2118 0.0735 0.4745 0.086 Uiso 0.511(19) 1 calc PR C 1
H17B H 0.2104 0.1930 0.4533 0.086 Uiso 0.511(19) 1 calc PR C 1
C18 C 0.2363(5) 0.0949(9) 0.3784(5) 0.095(3) Uani 0.511(19) 1 d P C 1
H18A H 0.2731 0.1474 0.3750 0.115 Uiso 0.511(19) 1 calc PR C 1
H18B H 0.2607 0.0274 0.3870 0.115 Uiso 0.511(19) 1 calc PR C 1
C16' C 0.1169(4) 0.1127(7) 0.4024(3) 0.069(2) Uani 0.489(19) 1 d P C 2
H16C H 0.0775 0.0702 0.4129 0.082 Uiso 0.489(19) 1 calc PR C 2
H16D H 0.1167 0.1808 0.4239 0.082 Uiso 0.489(19) 1 calc PR C 2
C17' C 0.1922(8) 0.0584(19) 0.4245(9) 0.074(4) Uani 0.489(19) 1 d PDU C 2
H17C H 0.2152 0.0767 0.4714 0.089 Uiso 0.489(19) 1 calc PR C 2
H17D H 0.1865 -0.0171 0.4214 0.089 Uiso 0.489(19) 1 calc PR C 2
C18' C 0.2363(5) 0.0949(9) 0.3784(5) 0.095(3) Uani 0.489(19) 1 d P C 2
H18C H 0.2772 0.0482 0.3771 0.115 Uiso 0.489(19) 1 calc PR C 2
H18D H 0.2547 0.1654 0.3895 0.115 Uiso 0.489(19) 1 calc PR C 2
Er1 Er 0.0000 0.16900(3) 0.2500 0.03428(15) Uani 1 2 d S . .
N1 N -0.0671(3) 0.1587(4) 0.3362(2) 0.0409(12) Uani 1 1 d . C .
N2 N -0.0507(3) 0.0560(4) 0.3240(2) 0.0385(11) Uani 1 1 d . C .
N3 N 0.0328(3) 0.3454(4) 0.2744(3) 0.0458(13) Uani 1 1 d . . .
O1 O 0.1103(2) 0.1223(4) 0.32869(19) 0.0456(10) Uani 1 1 d . C .
P1 P -0.11825(11) 0.04958(15) 0.42402(9) 0.0552(5) Uani 1 1 d . . .
P2 P 0.0000 0.5418(2) 0.2500 0.0842(11) Uani 1 2 d S . .

loop_
_atom_site_aniso_label
_atom_site_aniso_U_11
_atom_site_aniso_U_22
_atom_site_aniso_U_33
_atom_site_aniso_U_23
_atom_site_aniso_U_13
_atom_site_aniso_U_12
C1 0.048(4) 0.024(3) 0.089(5) -0.016(3) 0.006(4) -0.005(3)
C2 0.061(5) 0.062(6) 0.118(7) -0.027(5) 0.002(5) -0.005(5)
C3 0.088(9) 0.091(10) 0.193(14) -0.046(9) -0.052(9) -0.019(8)
C4 0.084(9) 0.105(10) 0.193(14) -0.049(10) -0.053(9) -0.013(9)
C5 0.052(11) 0.081(11) 0.113(19) -0.023(9) -0.022(8) 0.009(10)
C3' 0.086(9) 0.097(10) 0.192(14) -0.051(9) -0.053(9) -0.016(8)
C4' 0.087(10) 0.093(11) 0.193(15) -0.039(10) -0.051(10) -0.021(9)
C5' 0.055(12) 0.081(11) 0.114(19) -0.024(10) -0.025(9) 0.008(11)
C7 0.096(5) 0.068(4) 0.061(4) -0.001(3) 0.023(4) 0.044(4)
C6 0.153(12) 0.071(7) 0.252(16) -0.071(8) 0.126(12) -0.026(7)
C8 0.118(6) 0.088(5) 0.088(5) -0.011(4) 0.006(4) 0.054(5)
C9 0.164(11) 0.086(7) 0.122(8) -0.016(6) 0.089(8) 0.033(7)
C10 0.049(4) 0.048(4) 0.032(3) -0.005(3) 0.011(3) 0.007(3)
C11 0.038(3) 0.048(4) 0.039(3) 0.003(3) 0.009(3) 0.002(3)
C12 0.060(4) 0.039(4) 0.057(4) 0.004(3) 0.020(3) 0.002(4)
C13 0.081(6) 0.048(5) 0.118(7) 0.010(4) 0.031(5) 0.022(5)
C14 0.100(7) 0.058(5) 0.083(6) -0.017(4) 0.021(5) -0.017(5)
C15 0.131(9) 0.059(5) 0.082(6) 0.022(4) 0.049(6) 0.002(5)
C19 0.049(4) 0.095(7) 0.075(5) -0.007(5) 0.005(4) 0.027(5)
C16 0.057(5) 0.099(6) 0.045(4) 0.015(4) 0.001(3) -0.005(5)
C17 0.068(5) 0.075(6) 0.067(5) 0.007(5) 0.003(4) -0.005(5)
C18 0.057(5) 0.114(8) 0.101(7) -0.017(6) -0.015(5) 0.032(6)
C16' 0.057(5) 0.099(6) 0.045(4) 0.015(4) 0.001(3) -0.005(5)
C17' 0.067(6) 0.078(7) 0.070(6) 0.018(6) -0.002(5) -0.008(6)
C18' 0.057(5) 0.114(8) 0.101(7) -0.017(6) -0.015(5) 0.032(6)
Er1 0.0361(2) 0.0305(2) 0.0364(2) 0.000 0.00813(15) 0.000
N1 0.050(3) 0.041(3) 0.033(2) 0.003(2) 0.012(2) 0.012(3)
N2 0.040(3) 0.032(3) 0.045(3) 0.000(2) 0.014(2) 0.003(2)
N3 0.030(2) 0.043(3) 0.059(3) -0.004(2) -0.001(2) 0.006(2)
O1 0.035(2) 0.055(3) 0.043(2) 0.006(2) 0.0020(18) 0.010(2)
P1 0.0645(12) 0.0600(12) 0.0492(10) 0.0050(8) 0.0302(9) 0.0041(10)
P2 0.0593(19) 0.0315(15) 0.150(3) 0.000 -0.0033(19) 0.000

loop_
_atom_type_symbol
_atom_type_description
_atom_type_scat_dispersion_real
_atom_type_scat_dispersion_imag
_atom_type_scat_source
C C 0.0033 0.0016 'International Tables Vol C Tables 4.2.6.8 and 6.1.1.4'
Er Er -0.2586 4.9576 'International Tables Vol C Tables 4.2.6.8 and 6.1.1.4'
H H 0.0000 0.0000 'International Tables Vol C Tables 4.2.6.8 and 6.1.1.4'
N N 0.0061 0.0033 'International Tables Vol C Tables 4.2.6.8 and 6.1.1.4'
O O 0.0106 0.0060 'International Tables Vol C Tables 4.2.6.8 and 6.1.1.4'
P P 0.1023 0.0942 'International Tables Vol C Tables 4.2.6.8 and 6.1.1.4'

loop_
_geom_angle_atom_site_label_1
_geom_angle_atom_site_label_2
_geom_angle_atom_site_label_3
_geom_angle
_geom_angle_site_symmetry_1
_geom_angle_site_symmetry_3
N3 C1 C2 122.1(6) . .
N3 C1 P2 114.9(5) . .
C2 C1 P2 123.0(5) . .
C1 C2 C3 115.8(8) . .
C1 C2 C5 113.7(11) . .
C3 C2 C5 117.0(13) . .
C1 C2 C5' 112.2(17) . .
C3 C2 C5' 131.6(18) . .
C5 C2 C5' 31.2(12) . .
C1 C2 C3' 108.8(11) . .
C3 C2 C3' 54.9(11) . .
C5 C2 C3' 133.6(16) . .
C5' C2 C3' 113.9(11) . .
C1 C2 C4' 100.8(11) . .
C3 C2 C4' 56.0(11) . .
C5 C2 C4' 78.7(12) . .
C5' C2 C4' 109.3(10) . .
C3' C2 C4' 110.9(10) . .
C1 C2 C4 107.9(8) . .
C3 C2 C4 99.6(12) . .
C5 C2 C4 99.9(12) . .
C5' C2 C4 70.7(12) . .
C3' C2 C4 48.4(11) . .
C4' C2 C4 148.9(12) . .
C2 C3 H3A 109.5 . .
C2 C3 H3B 109.5 . .
C2 C3 H3C 109.5 . .
C2 C4 H4A 109.5 . .
C2 C4 H4B 109.5 . .
C2 C4 H4C 109.5 . .
C2 C5 H5A 109.5 . .
C2 C5 H5B 109.5 . .
C2 C5 H5C 109.5 . .
C2 C3' H3'A 109.5 . .
C2 C3' H3'B 109.5 . .
H3'A C3' H3'B 109.5 . .
C2 C3' H3'C 109.5 . .
H3'A C3' H3'C 109.5 . .
H3'B C3' H3'C 109.5 . .
C2 C4' H4'A 109.5 . .
C2 C4' H4'B 109.5 . .
H4'A C4' H4'B 109.5 . .
C2 C4' H4'C 109.5 . .
H4'A C4' H4'C 109.5 . .
H4'B C4' H4'C 109.5 . .
C2 C5' H5'A 109.5 . .
C2 C5' H5'B 109.5 . .
H5'A C5' H5'B 109.5 . .
C2 C5' H5'C 109.5 . .
H5'A C5' H5'C 109.5 . .
H5'B C5' H5'C 109.5 . .
C6 C7 C9 111.7(8) . .
C6 C7 C8 108.5(9) . .
C9 C7 C8 108.4(8) . .
C6 C7 C10 110.6(7) . .
C9 C7 C10 110.3(7) . .
C8 C7 C10 107.2(6) . .
C7 C6 H6A 109.5 . .
C7 C6 H6B 109.5 . .
H6A C6 H6B 109.5 . .
C7 C6 H6C 109.5 . .
H6A C6 H6C 109.5 . .
H6B C6 H6C 109.5 . .
C7 C8 H8A 109.5 . .
C7 C8 H8B 109.5 . .
H8A C8 H8B 109.5 . .
C7 C8 H8C 109.5 . .
H8A C8 H8C 109.5 . .
H8B C8 H8C 109.5 . .
C7 C9 H9A 109.5 . .
C7 C9 H9B 109.5 . .
H9A C9 H9B 109.5 . .
C7 C9 H9C 109.5 . .
H9A C9 H9C 109.5 . .
H9B C9 H9C 109.5 . .
N1 C10 C7 119.6(5) . .
N1 C10 P1 113.3(4) . .
C7 C10 P1 127.1(5) . .
N2 C11 C12 119.5(5) . .
N2 C11 P1 114.1(5) . .
C12 C11 P1 126.4(4) . .
C11 C12 C13 110.8(6) . .
C11 C12 C14 109.1(6) . .
C13 C12 C14 110.7(7) . .
C11 C12 C15 110.3(6) . .
C13 C12 C15 108.7(7) . .
C14 C12 C15 107.1(7) . .
C12 C13 H13A 109.5 . .
C12 C13 H13B 109.5 . .
H13A C13 H13B 109.5 . .
C12 C13 H13C 109.5 . .
H13A C13 H13C 109.5 . .
H13B C13 H13C 109.5 . .
C12 C14 H14A 109.5 . .
C12 C14 H14B 109.5 . .
H14A C14 H14B 109.5 . .
C12 C14 H14C 109.5 . .
H14A C14 H14C 109.5 . .
H14B C14 H14C 109.5 . .
C12 C15 H15A 109.5 . .
C12 C15 H15B 109.5 . .
H15A C15 H15B 109.5 . .
C12 C15 H15C 109.5 . .
H15A C15 H15C 109.5 . .
H15B C15 H15C 109.5 . .
O1 C19 C18 108.9(6) . .
O1 C19 H19A 109.9 . .
C18 C19 H19A 109.9 . .
O1 C19 H19B 109.9 . .
C18 C19 H19B 109.9 . .
H19A C19 H19B 108.3 . .
O1 C16 C17 107.7(8) . .
O1 C16 H16A 110.2 . .
C17 C16 H16A 110.2 . .
O1 C16 H16B 110.2 . .
C17 C16 H16B 110.2 . .
H16A C16 H16B 108.5 . .
C16 C17 C18 102.5(10) . .
C16 C17 H17A 111.3 . .
C18 C17 H17A 111.3 . .
C16 C17 H17B 111.3 . .
C18 C17 H17B 111.3 . .
H17A C17 H17B 109.2 . .
C19 C18 C17 107.7(8) . .
C19 C18 H18A 110.2 . .
C17 C18 H18A 110.2 . .
C19 C18 H18B 110.2 . .
C17 C18 H18B 110.2 . .
H18A C18 H18B 108.5 . .
H17C C17' H17D 108.7 . .
N1 Er1 N1 173.5(2) 2 .
N1 Er1 N3 92.93(17) 2 .
N1 Er1 N3 93.24(18) . .
N1 Er1 N3 93.24(18) 2 2
N1 Er1 N3 92.93(17) . 2
N3 Er1 N3 34.1(2) . 2
N1 Er1 O1 87.31(16) 2 .
N1 Er1 O1 91.07(16) . .
N3 Er1 O1 87.50(16) . .
N3 Er1 O1 121.63(16) 2 .
N1 Er1 O1 91.07(16) 2 2
N1 Er1 O1 87.31(16) . 2
N3 Er1 O1 121.63(16) . 2
N3 Er1 O1 87.50(16) 2 2
O1 Er1 O1 150.9(2) . 2
N1 Er1 N2 33.82(14) 2 2
N1 Er1 N2 139.74(18) . 2
N3 Er1 N2 125.71(17) . 2
N3 Er1 N2 124.44(17) 2 2
O1 Er1 N2 81.93(15) . 2
O1 Er1 N2 80.68(15) 2 2
N1 Er1 N2 139.74(18) 2 .
N1 Er1 N2 33.82(14) . .
N3 Er1 N2 124.44(17) . .
N3 Er1 N2 125.71(17) 2 .
O1 Er1 N2 80.68(15) . .
O1 Er1 N2 81.93(15) 2 .
N2 Er1 N2 106.1(2) 2 .
C10 N1 N2 112.8(5) . .
C10 N1 Er1 171.6(4) . .
N2 N1 Er1 75.5(3) . .
C11 N2 N1 112.2(5) . .
C11 N2 Er1 175.0(4) . .
N1 N2 Er1 70.7(3) . .
C1 N3 N3 112.0(4) . 2
C1 N3 Er1 175.1(4) . .
N3 N3 Er1 72.93(12) 2 .
C19 O1 C16 107.4(5) . .
C19 O1 Er1 128.2(4) . .
C16 O1 Er1 124.2(4) . .
C11 P1 C10 87.5(3) . .
C1 P2 C1 86.1(4) 2 .

loop_
_geom_bond_atom_site_label_1
_geom_bond_atom_site_label_2
_geom_bond_distance
_geom_bond_site_symmetry_2
C1 N3 1.331(7) .
C1 C2 1.505(10) .
C1 P2 1.741(7) .
C2 C3 1.513(9) .
C2 C5 1.514(9) .
C2 C5' 1.516(10) .
C2 C3' 1.516(10) .
C2 C4' 1.542(10) .
C2 C4 1.550(9) .
C3 H3A 0.9600 .
C3 H3B 0.9600 .
C3 H3C 0.9600 .
C4 H4A 0.9600 .
C4 H4B 0.9600 .
C4 H4C 0.9600 .
C5 H5A 0.9600 .
C5 H5B 0.9600 .
C5 H5C 0.9600 .
C3' H3'A 0.9600 .
C3' H3'B 0.9600 .
C3' H3'C 0.9600 .
C4' H4'A 0.9600 .
C4' H4'B 0.9600 .
C4' H4'C 0.9600 .
C5' H5'A 0.9600 .
C5' H5'B 0.9600 .
C5' H5'C 0.9600 .
C7 C6 1.472(10) .
C7 C9 1.482(9) .
C7 C8 1.509(9) .
C7 C10 1.534(9) .
C6 H6A 0.9600 .
C6 H6B 0.9600 .
C6 H6C 0.9600 .
C8 H8A 0.9600 .
C8 H8B 0.9600 .
C8 H8C 0.9600 .
C9 H9A 0.9600 .
C9 H9B 0.9600 .
C9 H9C 0.9600 .
C10 N1 1.335(7) .
C10 P1 1.738(6) .
C11 N2 1.330(7) .
C11 C12 1.517(9) .
C11 P1 1.735(6) .
C12 C13 1.526(10) .
C12 C14 1.529(10) .
C12 C15 1.549(9) .
C13 H13A 0.9600 .
C13 H13B 0.9600 .
C13 H13C 0.9600 .
C14 H14A 0.9600 .
C14 H14B 0.9600 .
C14 H14C 0.9600 .
C15 H15A 0.9600 .
C15 H15B 0.9600 .
C15 H15C 0.9600 .
C19 O1 1.423(8) .
C19 C18 1.476(10) .
C19 H19A 0.9700 .
C19 H19B 0.9700 .
C16 O1 1.455(7) .
C16 C17 1.522(13) .
C16 H16A 0.9700 .
C16 H16B 0.9700 .
C17 C18 1.53(2) .
C17 H17A 0.9700 .
C17 H17B 0.9700 .
C18 H18A 0.9700 .
C18 H18B 0.9700 .
C17' H17C 0.9700 .
C17' H17D 0.9700 .
Er1 N1 2.337(5) 2
Er1 N1 2.337(5) .
Er1 N3 2.354(5) .
Er1 N3 2.354(5) 2
Er1 O1 2.369(4) .
Er1 O1 2.369(4) 2
Er1 N2 2.398(5) 2
Er1 N2 2.398(5) .
N1 N2 1.378(6) .
N3 N3 1.382(9) 2
P2 C1 1.741(7) 2

loop_
_geom_torsion_atom_site_label_1
_geom_torsion_atom_site_label_2
_geom_torsion_atom_site_label_3
_geom_torsion_atom_site_label_4
_geom_torsion
_geom_torsion_site_symmetry_1
_geom_torsion_site_symmetry_4
N3 C1 C2 C3 177.6(13) . .
P2 C1 C2 C3 -3.1(15) . .
N3 C1 C2 C5 37.9(14) . .
P2 C1 C2 C5 -142.8(10) . .
N3 C1 C2 C5' 4.0(14) . .
P2 C1 C2 C5' -176.7(11) . .
N3 C1 C2 C3' -123.1(13) . .
P2 C1 C2 C3' 56.2(14) . .
N3 C1 C2 C4' 120.2(12) . .
P2 C1 C2 C4' -60.5(11) . .
N3 C1 C2 C4 -71.9(11) . .
P2 C1 C2 C4 107.4(10) . .
C6 C7 C10 N1 -49.5(10) . .
C9 C7 C10 N1 -173.6(7) . .
C8 C7 C10 N1 68.6(9) . .
C6 C7 C10 P1 132.3(8) . .
C9 C7 C10 P1 8.2(10) . .
C8 C7 C10 P1 -109.7(7) . .
N2 C11 C12 C13 47.2(8) . .
P1 C11 C12 C13 -134.5(6) . .
N2 C11 C12 C14 -74.9(8) . .
P1 C11 C12 C14 103.4(6) . .
N2 C11 C12 C15 167.7(6) . .
P1 C11 C12 C15 -14.1(9) . .
O1 C16 C17 C18 -21.3(16) . .
O1 C19 C18 C17 4.4(14) . .
C16 C17 C18 C19 10.3(17) . .
C7 C10 N1 N2 -174.4(5) . .
P1 C10 N1 N2 4.1(7) . .
N3 Er1 N1 N2 -159.0(3) . .
N3 Er1 N1 N2 166.8(3) 2 .
O1 Er1 N1 N2 -71.4(3) . .
O1 Er1 N1 N2 79.5(3) 2 .
N2 Er1 N1 N2 7.3(5) 2 .
C12 C11 N2 N1 -179.8(5) . .
P1 C11 N2 N1 1.7(6) . .
C10 N1 N2 C11 -3.7(7) . .
Er1 N1 N2 C11 175.7(5) . .
C10 N1 N2 Er1 -179.4(5) . .
N1 Er1 N2 N1 -179.32(6) 2 .
N3 Er1 N2 N1 25.8(4) . .
N3 Er1 N2 N1 -16.3(4) 2 .
O1 Er1 N2 N1 106.2(3) . .
O1 Er1 N2 N1 -97.3(3) 2 .
N2 Er1 N2 N1 -175.1(4) 2 .
C2 C1 N3 N3 179.6(7) . 2
P2 C1 N3 N3 0.2(9) . 2
N1 Er1 N3 N3 -90.4(4) . 2
O1 Er1 N3 N3 178.6(4) . 2
O1 Er1 N3 N3 -1.6(5) 2 2
N2 Er1 N3 N3 100.4(4) 2 2
N2 Er1 N3 N3 -104.5(4) . 2
C18 C19 O1 C16 -18.2(10) . .
C18 C19 O1 Er1 166.3(6) . .
C17 C16 O1 C19 25.0(13) . .
C17 C16 O1 Er1 -159.2(10) . .
N1 Er1 O1 C19 -6.6(6) 2 .
N1 Er1 O1 C19 167.1(6) . .
N3 Er1 O1 C19 -99.7(6) . .
N3 Er1 O1 C19 -98.8(6) 2 .
O1 Er1 O1 C19 80.7(6) 2 .
N2 Er1 O1 C19 26.9(6) 2 .
N2 Er1 O1 C19 134.8(6) . .
N1 Er1 O1 C16 178.5(5) 2 .
N1 Er1 O1 C16 -7.7(5) . .
N3 Er1 O1 C16 85.5(5) . .
N3 Er1 O1 C16 86.4(5) 2 .
O1 Er1 O1 C16 -94.1(5) 2 .
N2 Er1 O1 C16 -147.9(5) 2 .
N2 Er1 O1 C16 -40.0(5) . .
N2 C11 P1 C10 0.5(5) . .
C12 C11 P1 C10 -177.9(6) . .
N1 C10 P1 C11 -2.6(5) . .
C7 C10 P1 C11 175.8(6) . .
N3 C1 P2 C1 -0.1(3) . 2
C2 C1 P2 C1 -179.4(9) . 2
